data_4324649
loop_
_publ_author_name
'Kevin D. Hesp'
'Felix O. Kannemann'
'Matthew A. Rankin'
'Robert McDonald'
'Michael J. Ferguson'
'Mark Stradiotto'

_publ_section_title
;
 Probing Mesitylborane and Mesitylborate Ligation Within the Coordination
 Sphere of Cp*Ru(PiPr3)+: A Combined Synthetic, X-ray Crystallographic,
 and Computational Study
;
_journal_name_full 'Inorganic Chemistry'
_journal_page_first 2431
_journal_page_last 2444
_journal_paper_doi 10.1021/ic1022328
_journal_volume 50
_journal_year 2011
_chemical_formula_moiety 'C28 H48 B P Ru'
_chemical_formula_sum 'C28 H48 B P Ru'
_chemical_formula_weight 527.51
_chemical_name_systematic
; 
 ? 
;
_space_group_IT_number 2
_symmetry_cell_setting triclinic
_symmetry_space_group_name_Hall '-P 1'
_symmetry_space_group_name_H-M 'P -1'
_atom_sites_solution_hydrogens geom
_atom_sites_solution_primary direct
_atom_sites_solution_secondary difmap
_audit_creation_method SHELXL-97
_cell_angle_alpha 84.4141(4)
_cell_angle_beta 86.6989(4)
_cell_angle_gamma 84.1438(4)
_cell_formula_units_Z 4
_cell_length_a 8.5073(3)
_cell_length_b 17.1327(6)
_cell_length_c 19.5469(7)
_cell_measurement_reflns_used 9898
_cell_measurement_temperature 173(2)
_cell_measurement_theta_max 26.84
_cell_measurement_theta_min 2.40
_cell_volume 2817.42(17)
_computing_cell_refinement 'Bruker SAINT'
_computing_data_collection 'Bruker APEX2'
_computing_data_reduction 'Bruker SAINT'
_computing_molecular_graphics 'Bruker SHELXTL'
_computing_publication_material 'Bruker SHELXTL'
_computing_structure_refinement 'SHELXL-97 (Sheldrick, 2008)'
_computing_structure_solution 'DIRDIF-99 (Beurskens et al., 1999)'
_diffrn_ambient_temperature 173(2)
_diffrn_measured_fraction_theta_full 0.988
_diffrn_measured_fraction_theta_max 0.988
_diffrn_measurement_device_type 'Bruker APEX-II CCD'
_diffrn_measurement_method '\w scans'
_diffrn_radiation_monochromator graphite
_diffrn_radiation_source 'fine-focus sealed tube'
_diffrn_radiation_type MoK\a
_diffrn_radiation_wavelength 0.71073
_diffrn_reflns_av_R_equivalents 0.0245
_diffrn_reflns_av_sigmaI/netI 0.0367
_diffrn_reflns_limit_h_max 11
_diffrn_reflns_limit_h_min -11
_diffrn_reflns_limit_k_max 22
_diffrn_reflns_limit_k_min -22
_diffrn_reflns_limit_l_max 25
_diffrn_reflns_limit_l_min -25
_diffrn_reflns_number 24798
_diffrn_reflns_theta_full 27.48
_diffrn_reflns_theta_max 27.48
_diffrn_reflns_theta_min 1.05
_exptl_absorpt_coefficient_mu 0.626
_exptl_absorpt_correction_T_max 0.9682
_exptl_absorpt_correction_T_min 0.7830
_exptl_absorpt_correction_type integration
_exptl_absorpt_process_details 'SADABS (Sheldrick, 2008)'
_exptl_crystal_colour orange
_exptl_crystal_density_diffrn 1.244
_exptl_crystal_description plate
_exptl_crystal_F_000 1120
_exptl_crystal_size_max 0.41
_exptl_crystal_size_mid 0.25
_exptl_crystal_size_min 0.05
_refine_diff_density_max 0.547
_refine_diff_density_min -0.473
_refine_diff_density_rms 0.064
_refine_ls_extinction_method none
_refine_ls_goodness_of_fit_ref 1.027
_refine_ls_hydrogen_treatment mixed
_refine_ls_matrix_type full
_refine_ls_number_parameters 602
_refine_ls_number_reflns 12745
_refine_ls_number_restraints 0
_refine_ls_restrained_S_all 1.027
_refine_ls_R_factor_all 0.0402
_refine_ls_R_factor_gt 0.0301
_refine_ls_shift/su_max 0.002
_refine_ls_shift/su_mean 0.000
_refine_ls_structure_factor_coef Fsqd
_refine_ls_weighting_details 'calc w=1/[\s^2^(Fo^2^)+(0.0338P)^2^+0.9596P] where P=(Fo^2^+2Fc^2^)/3'
_refine_ls_weighting_scheme calc
_refine_ls_wR_factor_gt 0.0699
_refine_ls_wR_factor_ref 0.0756
_reflns_number_gt 10500
_reflns_number_total 12745
_reflns_threshold_expression I>2\s(I)
_cod_data_source_file ic1022328_si_004_5.cif
_cod_data_source_block 8
_cod_database_code 4324649

loop_
_symmetry_equiv_pos_as_xyz
'x, y, z'
'-x, -y, -z'

loop_
_atom_site_label
_atom_site_type_symbol
_atom_site_fract_x
_atom_site_fract_y
_atom_site_fract_z
_atom_site_U_iso_or_equiv
_atom_site_adp_type
_atom_site_occupancy
_atom_site_symmetry_multiplicity
_atom_site_calc_flag
_atom_site_refinement_flags
_atom_site_disorder_assembly
_atom_site_disorder_group
RuA Ru 0.331593(19) -0.015080(9) 0.281601(8) 0.02070(5) Uani 1 1 d . A .
P0A P 0.27386(7) -0.00477(3) 0.16575(3) 0.02645(12) Uani 1 1 d . . .
C10A C 0.2683(3) -0.05152(13) 0.39006(11) 0.0274(5) Uani 1 1 d . . .
C11A C 0.4326(2) -0.07011(12) 0.37866(11) 0.0248(4) Uani 1 1 d . A .
C12A C 0.4550(2) -0.12572(12) 0.32736(11) 0.0247(4) Uani 1 1 d . . .
C13A C 0.3034(3) -0.14319(12) 0.30963(12) 0.0280(5) Uani 1 1 d . A .
C14A C 0.1873(3) -0.09614(13) 0.34697(12) 0.0307(5) Uani 1 1 d . A .
C15A C 0.1915(3) 0.00019(15) 0.44277(12) 0.0385(6) Uani 1 1 d . A .
H15A H 0.1854 -0.0305 0.4877 0.046 Uiso 1 1 calc R . .
H15B H 0.0847 0.0203 0.4293 0.046 Uiso 1 1 calc R . .
H15C H 0.2544 0.0445 0.4457 0.046 Uiso 1 1 calc R . .
C16A C 0.5615(3) -0.04610(14) 0.41901(12) 0.0321(5) Uani 1 1 d . . .
H16A H 0.5330 0.0076 0.4319 0.038 Uiso 1 1 calc R A .
H16B H 0.6607 -0.0478 0.3908 0.038 Uiso 1 1 calc R . .
H16C H 0.5751 -0.0824 0.4607 0.038 Uiso 1 1 calc R . .
C17A C 0.6122(3) -0.16741(14) 0.30752(13) 0.0341(5) Uani 1 1 d . A .
H17A H 0.6508 -0.2028 0.3467 0.041 Uiso 1 1 calc R . .
H17B H 0.6880 -0.1286 0.2942 0.041 Uiso 1 1 calc R . .
H17C H 0.6005 -0.1981 0.2687 0.041 Uiso 1 1 calc R . .
C18A C 0.2711(3) -0.20809(14) 0.26779(14) 0.0384(6) Uani 1 1 d . . .
H18A H 0.2609 -0.2565 0.2982 0.046 Uiso 1 1 calc R A .
H18B H 0.3586 -0.2171 0.2338 0.046 Uiso 1 1 calc R . .
H18C H 0.1726 -0.1932 0.2441 0.046 Uiso 1 1 calc R . .
C19A C 0.0131(3) -0.10553(17) 0.35393(14) 0.0443(6) Uani 1 1 d . . .
H19A H -0.0187 -0.1281 0.3133 0.053 Uiso 1 1 calc R A .
H19B H -0.0462 -0.0539 0.3579 0.053 Uiso 1 1 calc R . .
H19C H -0.0092 -0.1407 0.3952 0.053 Uiso 1 1 calc R . .
C21A C 0.1254(3) -0.06692(15) 0.14212(13) 0.0392(6) Uani 1 1 d . . .
C22A C -0.0158(10) -0.0629(5) 0.1722(4) 0.053(2) Uiso 0.60 1 d P A 1
H22A H -0.0906 -0.0965 0.1608 0.064 Uiso 0.60 1 calc PR A 1
H22B H -0.0437 -0.0263 0.2054 0.064 Uiso 0.60 1 calc PR A 1
C23A C 0.1643(8) -0.1249(4) 0.0905(3) 0.0479(17) Uiso 0.60 1 d P A 1
H23A H 0.0841 -0.1625 0.0941 0.057 Uiso 0.60 1 calc PR A 1
H23B H 0.2683 -0.1533 0.0990 0.057 Uiso 0.60 1 calc PR A 1
H23C H 0.1663 -0.0972 0.0442 0.057 Uiso 0.60 1 calc PR A 1
C22C C 0.1328(13) -0.1081(6) 0.0851(5) 0.057(3) Uiso 0.40 1 d P A 2
H22E H 0.0412 -0.1291 0.0719 0.069 Uiso 0.40 1 calc PR A 2
H22F H 0.2297 -0.1157 0.0588 0.069 Uiso 0.40 1 calc PR A 2
C23C C -0.0283(13) -0.0548(6) 0.1841(6) 0.041(3) Uiso 0.40 1 d P A 2
H23G H -0.0729 -0.1053 0.1946 0.049 Uiso 0.40 1 calc PR A 2
H23H H -0.1031 -0.0179 0.1578 0.049 Uiso 0.40 1 calc PR A 2
H23I H -0.0087 -0.0332 0.2271 0.049 Uiso 0.40 1 calc PR A 2
C24A C 0.1955(3) 0.09347(14) 0.12465(12) 0.0362(6) Uani 1 1 d . A .
H24A H 0.2817 0.1288 0.1259 0.043 Uiso 1 1 calc R . .
C25A C 0.0521(3) 0.13222(17) 0.16357(14) 0.0498(7) Uani 1 1 d . . .
H25A H 0.0178 0.1832 0.1391 0.060 Uiso 1 1 calc R A .
H25B H 0.0808 0.1401 0.2101 0.060 Uiso 1 1 calc R . .
H25C H -0.0342 0.0981 0.1665 0.060 Uiso 1 1 calc R . .
C26A C 0.1610(4) 0.09331(18) 0.04892(13) 0.0523(7) Uani 1 1 d . . .
H26A H 0.1206 0.1465 0.0308 0.063 Uiso 1 1 calc R A .
H26B H 0.0817 0.0567 0.0444 0.063 Uiso 1 1 calc R . .
H26C H 0.2585 0.0767 0.0229 0.063 Uiso 1 1 calc R . .
C27A C 0.4476(3) -0.02892(14) 0.10619(12) 0.0339(5) Uani 1 1 d . A .
H27A H 0.4074 -0.0349 0.0601 0.041 Uiso 1 1 calc R . .
C28A C 0.5395(3) -0.10655(16) 0.13126(14) 0.0446(6) Uani 1 1 d . . .
H28A H 0.6299 -0.1179 0.0992 0.053 Uiso 1 1 calc R A .
H28B H 0.4701 -0.1491 0.1336 0.053 Uiso 1 1 calc R . .
H28C H 0.5774 -0.1026 0.1771 0.053 Uiso 1 1 calc R . .
C29A C 0.5588(3) 0.03639(16) 0.09742(13) 0.0445(6) Uani 1 1 d . . .
H29A H 0.6483 0.0215 0.0659 0.053 Uiso 1 1 calc R A .
H29B H 0.5980 0.0440 0.1422 0.053 Uiso 1 1 calc R . .
H29C H 0.5014 0.0855 0.0785 0.053 Uiso 1 1 calc R . .
C31A C 0.4655(3) 0.14344(12) 0.33612(11) 0.0281(5) Uani 1 1 d . A .
C32A C 0.3645(3) 0.18842(13) 0.38058(12) 0.0362(6) Uani 1 1 d . . .
C33A C 0.4251(4) 0.21946(14) 0.43560(13) 0.0448(7) Uani 1 1 d . . .
H33A H 0.3547 0.2490 0.4651 0.054 Uiso 1 1 calc R . .
C34A C 0.5832(4) 0.20887(14) 0.44875(13) 0.0451(7) Uani 1 1 d . . .
C35A C 0.6838(3) 0.16754(14) 0.40359(13) 0.0420(6) Uani 1 1 d . . .
H35A H 0.7940 0.1606 0.4110 0.050 Uiso 1 1 calc R . .
C36A C 0.6277(3) 0.13580(13) 0.34764(12) 0.0332(5) Uani 1 1 d . . .
C37A C 0.1912(3) 0.20674(17) 0.36698(16) 0.0519(7) Uani 1 1 d . . .
H37A H 0.1409 0.1575 0.3693 0.062 Uiso 1 1 calc R . .
H37B H 0.1800 0.2347 0.3211 0.062 Uiso 1 1 calc R . .
H37C H 0.1403 0.2399 0.4017 0.062 Uiso 1 1 calc R . .
C38A C 0.6469(5) 0.24248(18) 0.50934(14) 0.0652(10) Uani 1 1 d . . .
H38A H 0.6203 0.2997 0.5059 0.078 Uiso 1 1 calc R . .
H38B H 0.7621 0.2307 0.5090 0.078 Uiso 1 1 calc R . .
H38C H 0.5995 0.2188 0.5523 0.078 Uiso 1 1 calc R . .
C39A C 0.7446(3) 0.09567(16) 0.29826(14) 0.0440(6) Uani 1 1 d . . .
H39A H 0.8520 0.0961 0.3138 0.053 Uiso 1 1 calc R . .
H39B H 0.7368 0.1237 0.2523 0.053 Uiso 1 1 calc R . .
H39C H 0.7210 0.0411 0.2966 0.053 Uiso 1 1 calc R . .
B0A B 0.3989(3) 0.10632(15) 0.27316(14) 0.0281(5) Uani 1 1 d . . .
H1AA H 0.257(3) 0.0792(13) 0.2893(12) 0.034(6) Uiso 1 1 d . . .
H1BA H 0.480(2) 0.0419(13) 0.2557(11) 0.027(6) Uiso 1 1 d . . .
H1CA H 0.394(3) 0.1475(13) 0.2243(11) 0.029(6) Uiso 1 1 d . . .
RuB Ru 0.686223(18) 0.497629(9) 0.215224(8) 0.02073(5) Uani 1 1 d . B .
P0B P 0.73869(7) 0.52193(3) 0.32672(3) 0.02657(12) Uani 1 1 d . . .
C10B C 0.7534(3) 0.44833(13) 0.11682(11) 0.0280(5) Uani 1 1 d . . .
C11B C 0.5980(3) 0.43142(13) 0.13664(11) 0.0267(5) Uani 1 1 d . B .
C12B C 0.6018(3) 0.38294(13) 0.20091(12) 0.0283(5) Uani 1 1 d . . .
C13B C 0.7626(3) 0.36825(13) 0.21875(12) 0.0308(5) Uani 1 1 d . B .
C14B C 0.8569(3) 0.40986(13) 0.16806(12) 0.0299(5) Uani 1 1 d . B .
C15B C 0.8044(3) 0.49262(16) 0.05056(13) 0.0428(6) Uani 1 1 d . B .
H15D H 0.8177 0.4569 0.0140 0.051 Uiso 1 1 calc R . .
H15E H 0.9051 0.5139 0.0562 0.051 Uiso 1 1 calc R . .
H15F H 0.7238 0.5360 0.0383 0.051 Uiso 1 1 calc R . .
C16B C 0.4552(3) 0.45272(15) 0.09448(13) 0.0384(6) Uani 1 1 d . . .
H16D H 0.4600 0.5057 0.0710 0.046 Uiso 1 1 calc R B .
H16E H 0.3592 0.4517 0.1247 0.046 Uiso 1 1 calc R . .
H16F H 0.4531 0.4147 0.0603 0.046 Uiso 1 1 calc R . .
C17B C 0.4638(3) 0.34309(15) 0.23416(14) 0.0428(6) Uani 1 1 d . B .
H17D H 0.4370 0.3031 0.2053 0.051 Uiso 1 1 calc R . .
H17E H 0.3727 0.3823 0.2393 0.051 Uiso 1 1 calc R . .
H17F H 0.4918 0.3178 0.2796 0.051 Uiso 1 1 calc R . .
C18B C 0.8244(3) 0.31025(15) 0.27592(15) 0.0490(7) Uani 1 1 d . . .
H18D H 0.7418 0.3047 0.3127 0.059 Uiso 1 1 calc R B .
H18E H 0.9169 0.3292 0.2942 0.059 Uiso 1 1 calc R . .
H18F H 0.8548 0.2590 0.2581 0.059 Uiso 1 1 calc R . .
C19B C 1.0339(3) 0.40229(18) 0.15999(16) 0.0507(7) Uani 1 1 d . . .
H19D H 1.0787 0.3827 0.2042 0.061 Uiso 1 1 calc R B .
H19E H 1.0702 0.4539 0.1447 0.061 Uiso 1 1 calc R . .
H19F H 1.0687 0.3653 0.1257 0.061 Uiso 1 1 calc R . .
C21B C 0.9070(3) 0.46126(16) 0.36634(14) 0.0430(6) Uani 1 1 d . . .
C22B C 1.0433(11) 0.4567(5) 0.3370(5) 0.050(2) Uiso 0.50 1 d P B 1
H22C H 1.1322 0.4347 0.3621 0.060 Uiso 0.50 1 calc PR B 1
H22D H 1.0571 0.4752 0.2899 0.060 Uiso 0.50 1 calc PR B 1
C23B C 0.8935(10) 0.4314(5) 0.4399(4) 0.061(2) Uiso 0.50 1 d P B 1
H23D H 0.9982 0.4101 0.4554 0.073 Uiso 0.50 1 calc PR B 1
H23E H 0.8219 0.3897 0.4458 0.073 Uiso 0.50 1 calc PR B 1
H23F H 0.8516 0.4745 0.4672 0.073 Uiso 0.50 1 calc PR B 1
C22D C 0.9006(10) 0.4137(5) 0.4275(4) 0.052(2) Uiso 0.50 1 d P B 2
H22G H 0.9929 0.3824 0.4428 0.063 Uiso 0.50 1 calc PR B 2
H22H H 0.8040 0.4122 0.4543 0.063 Uiso 0.50 1 calc PR B 2
C23D C 1.0601(9) 0.4647(5) 0.3226(4) 0.040(2) Uiso 0.50 1 d P B 2
H23J H 1.1214 0.4130 0.3268 0.048 Uiso 0.50 1 calc PR B 2
H23K H 1.1219 0.5042 0.3384 0.048 Uiso 0.50 1 calc PR B 2
H23L H 1.0358 0.4792 0.2743 0.048 Uiso 0.50 1 calc PR B 2
C24B C 0.7892(3) 0.62239(14) 0.34129(12) 0.0346(5) Uani 1 1 d . B .
H24B H 0.6935 0.6588 0.3290 0.042 Uiso 1 1 calc R . .
C25B C 0.9236(3) 0.65148(16) 0.29391(14) 0.0446(6) Uani 1 1 d . . .
H25D H 0.9432 0.7043 0.3045 0.054 Uiso 1 1 calc R B .
H25E H 0.8944 0.6535 0.2459 0.054 Uiso 1 1 calc R . .
H25F H 1.0195 0.6154 0.3008 0.054 Uiso 1 1 calc R . .
C26B C 0.8171(4) 0.63424(17) 0.41552(14) 0.0517(7) Uani 1 1 d . . .
H26D H 0.8425 0.6883 0.4183 0.062 Uiso 1 1 calc R B .
H26E H 0.9052 0.5971 0.4319 0.062 Uiso 1 1 calc R . .
H26F H 0.7213 0.6249 0.4442 0.062 Uiso 1 1 calc R . .
C27B C 0.5708(3) 0.51056(15) 0.39155(12) 0.0386(6) Uani 1 1 d . B .
H27B H 0.6110 0.5130 0.4383 0.046 Uiso 1 1 calc R . .
C28B C 0.5061(4) 0.43088(17) 0.38972(14) 0.0508(7) Uani 1 1 d . . .
H28D H 0.4181 0.4262 0.4240 0.061 Uiso 1 1 calc R B .
H28E H 0.5900 0.3885 0.4001 0.061 Uiso 1 1 calc R . .
H28F H 0.4685 0.4269 0.3438 0.061 Uiso 1 1 calc R . .
C29B C 0.4364(3) 0.57586(18) 0.38010(15) 0.0520(7) Uani 1 1 d . . .
H29D H 0.3509 0.5678 0.4151 0.062 Uiso 1 1 calc R B .
H29E H 0.3963 0.5747 0.3342 0.062 Uiso 1 1 calc R . .
H29F H 0.4757 0.6271 0.3836 0.062 Uiso 1 1 calc R . .
C31B C 0.5156(3) 0.65607(12) 0.12017(12) 0.0287(5) Uani 1 1 d . B .
C32B C 0.6096(3) 0.69401(13) 0.06803(13) 0.0333(5) Uani 1 1 d . . .
C33B C 0.5453(3) 0.72654(14) 0.00658(13) 0.0387(6) Uani 1 1 d . . .
H33B H 0.6120 0.7512 -0.0278 0.046 Uiso 1 1 calc R . .
C34B C 0.3878(3) 0.72415(14) -0.00613(13) 0.0398(6) Uani 1 1 d . . .
C35B C 0.2944(3) 0.68873(14) 0.04542(13) 0.0389(6) Uani 1 1 d . . .
H35B H 0.1856 0.6868 0.0380 0.047 Uiso 1 1 calc R . .
C36B C 0.3536(3) 0.65561(13) 0.10797(13) 0.0331(5) Uani 1 1 d . . .
C37B C 0.7812(3) 0.70229(16) 0.07923(15) 0.0462(7) Uani 1 1 d . . .
H37D H 0.8285 0.7302 0.0382 0.055 Uiso 1 1 calc R . .
H37E H 0.8382 0.6499 0.0877 0.055 Uiso 1 1 calc R . .
H37F H 0.7881 0.7322 0.1191 0.055 Uiso 1 1 calc R . .
C38B C 0.3187(4) 0.76008(17) -0.07290(14) 0.0551(8) Uani 1 1 d . . .
H38D H 0.2504 0.7239 -0.0893 0.066 Uiso 1 1 calc R . .
H38E H 0.4045 0.7696 -0.1074 0.066 Uiso 1 1 calc R . .
H38F H 0.2565 0.8101 -0.0653 0.066 Uiso 1 1 calc R . .
C39B C 0.2405(3) 0.62163(16) 0.16268(14) 0.0440(6) Uani 1 1 d . . .
H39D H 0.1343 0.6257 0.1449 0.053 Uiso 1 1 calc R . .
H39E H 0.2379 0.6510 0.2034 0.053 Uiso 1 1 calc R . .
H39F H 0.2760 0.5661 0.1753 0.053 Uiso 1 1 calc R . .
B0B B 0.5874(3) 0.62082(15) 0.19171(14) 0.0286(5) Uani 1 1 d . . .
H1AB H 0.734(3) 0.5853(14) 0.1859(12) 0.034(6) Uiso 1 1 d . . .
H1BB H 0.524(3) 0.5612(14) 0.2232(12) 0.041(7) Uiso 1 1 d . . .
H1CB H 0.583(2) 0.6663(12) 0.2305(11) 0.024(6) Uiso 1 1 d . . .

loop_
_atom_site_aniso_label
_atom_site_aniso_U_11
_atom_site_aniso_U_22
_atom_site_aniso_U_33
_atom_site_aniso_U_23
_atom_site_aniso_U_13
_atom_site_aniso_U_12
RuA 0.01951(9) 0.02194(9) 0.02043(9) -0.00152(6) -0.00113(6) -0.00128(6)
P0A 0.0265(3) 0.0304(3) 0.0224(3) -0.0035(2) -0.0038(2) -0.0003(2)
C10A 0.0259(11) 0.0302(11) 0.0243(11) 0.0038(9) 0.0020(9) -0.0022(9)
C11A 0.0255(11) 0.0265(11) 0.0213(11) 0.0046(8) -0.0029(8) -0.0032(9)
C12A 0.0239(11) 0.0222(10) 0.0270(11) 0.0029(9) -0.0029(9) -0.0017(8)
C13A 0.0269(11) 0.0239(11) 0.0331(13) 0.0032(9) -0.0063(9) -0.0056(9)
C14A 0.0240(11) 0.0322(12) 0.0349(13) 0.0066(10) -0.0022(10) -0.0065(9)
C15A 0.0386(14) 0.0454(15) 0.0284(13) -0.0003(11) 0.0081(11) 0.0021(11)
C16A 0.0303(12) 0.0379(13) 0.0284(12) 0.0006(10) -0.0060(10) -0.0064(10)
C17A 0.0293(12) 0.0313(12) 0.0405(14) -0.0025(10) -0.0050(10) 0.0039(10)
C18A 0.0392(14) 0.0282(12) 0.0501(16) -0.0031(11) -0.0092(12) -0.0103(10)
C19A 0.0257(12) 0.0540(16) 0.0521(17) 0.0080(13) -0.0006(11) -0.0111(11)
C21A 0.0407(14) 0.0439(15) 0.0351(14) -0.0006(11) -0.0146(11) -0.0093(11)
C24A 0.0426(14) 0.0372(13) 0.0267(12) 0.0027(10) -0.0074(11) 0.0043(11)
C25A 0.0492(16) 0.0531(17) 0.0417(16) 0.0013(13) -0.0081(13) 0.0188(13)
C26A 0.068(2) 0.0556(18) 0.0303(15) 0.0052(13) -0.0100(13) 0.0043(15)
C27A 0.0374(13) 0.0413(14) 0.0228(12) -0.0081(10) 0.0019(10) -0.0003(11)
C28A 0.0422(15) 0.0494(16) 0.0389(15) -0.0093(12) 0.0075(12) 0.0105(12)
C29A 0.0438(15) 0.0546(17) 0.0351(15) -0.0076(12) 0.0104(12) -0.0079(13)
C31A 0.0387(13) 0.0189(10) 0.0269(12) 0.0010(9) -0.0021(10) -0.0059(9)
C32A 0.0522(16) 0.0229(11) 0.0329(13) -0.0024(10) 0.0009(11) -0.0025(10)
C33A 0.077(2) 0.0277(13) 0.0299(14) -0.0058(10) 0.0051(13) -0.0067(13)
C34A 0.080(2) 0.0282(13) 0.0297(14) 0.0035(10) -0.0105(14) -0.0215(13)
C35A 0.0527(16) 0.0348(14) 0.0405(15) 0.0080(11) -0.0127(12) -0.0182(12)
C36A 0.0427(14) 0.0249(11) 0.0328(13) 0.0020(9) -0.0004(11) -0.0116(10)
C37A 0.0542(18) 0.0411(15) 0.0582(19) -0.0134(14) 0.0037(14) 0.0106(13)
C38A 0.118(3) 0.0498(18) 0.0340(16) 0.0007(13) -0.0216(17) -0.0337(18)
C39A 0.0337(14) 0.0421(15) 0.0575(18) -0.0064(13) 0.0015(12) -0.0103(11)
B0A 0.0334(14) 0.0239(12) 0.0266(13) -0.0029(10) 0.0001(11) -0.0012(10)
RuB 0.01882(9) 0.02148(9) 0.02187(9) -0.00076(6) -0.00168(7) -0.00270(6)
P0B 0.0277(3) 0.0289(3) 0.0234(3) -0.0008(2) -0.0052(2) -0.0033(2)
C10B 0.0309(12) 0.0272(11) 0.0266(12) -0.0079(9) 0.0035(9) -0.0044(9)
C11B 0.0266(11) 0.0272(11) 0.0276(12) -0.0095(9) -0.0014(9) -0.0017(9)
C12B 0.0298(12) 0.0241(11) 0.0324(13) -0.0059(9) 0.0015(10) -0.0076(9)
C13B 0.0355(13) 0.0232(11) 0.0336(13) -0.0041(9) -0.0042(10) 0.0005(9)
C14B 0.0235(11) 0.0280(11) 0.0391(14) -0.0104(10) -0.0002(10) -0.0009(9)
C15B 0.0527(16) 0.0463(15) 0.0306(14) -0.0076(11) 0.0127(12) -0.0148(13)
C16B 0.0349(13) 0.0421(14) 0.0411(15) -0.0132(11) -0.0119(11) -0.0032(11)
C17B 0.0443(15) 0.0406(14) 0.0465(16) -0.0078(12) 0.0084(12) -0.0218(12)
C18B 0.0628(19) 0.0281(13) 0.0532(18) 0.0040(12) -0.0131(14) 0.0073(12)
C19B 0.0248(13) 0.0597(18) 0.070(2) -0.0260(15) 0.0011(13) 0.0024(12)
C21B 0.0457(16) 0.0424(15) 0.0416(15) -0.0046(12) -0.0204(12) 0.0040(12)
C24B 0.0386(13) 0.0335(13) 0.0343(13) -0.0078(10) -0.0079(11) -0.0084(10)
C25B 0.0448(15) 0.0450(15) 0.0480(16) -0.0073(12) -0.0045(13) -0.0193(12)
C26B 0.071(2) 0.0488(17) 0.0395(16) -0.0107(13) -0.0104(14) -0.0140(15)
C27B 0.0449(15) 0.0482(15) 0.0239(12) -0.0028(11) 0.0012(11) -0.0127(12)
C28B 0.0568(18) 0.0580(18) 0.0391(16) 0.0007(13) 0.0080(13) -0.0231(14)
C29B 0.0425(16) 0.067(2) 0.0456(17) -0.0142(15) 0.0150(13) -0.0051(14)
C31B 0.0314(12) 0.0208(10) 0.0340(13) -0.0042(9) -0.0077(10) 0.0022(9)
C32B 0.0392(13) 0.0230(11) 0.0375(14) 0.0004(10) -0.0088(11) -0.0016(10)
C33B 0.0535(16) 0.0277(12) 0.0339(14) 0.0005(10) -0.0060(12) 0.0005(11)
C34B 0.0561(17) 0.0272(12) 0.0363(14) -0.0088(10) -0.0179(12) 0.0097(11)
C35B 0.0349(13) 0.0348(13) 0.0483(16) -0.0128(12) -0.0178(12) 0.0075(10)
C36B 0.0331(13) 0.0278(12) 0.0389(14) -0.0094(10) -0.0070(10) 0.0029(9)
C37B 0.0417(15) 0.0399(15) 0.0548(18) 0.0154(13) -0.0084(13) -0.0093(12)
C38B 0.077(2) 0.0434(16) 0.0444(17) -0.0053(13) -0.0289(15) 0.0100(15)
C39B 0.0278(13) 0.0498(16) 0.0556(18) -0.0123(13) -0.0045(12) -0.0006(11)
B0B 0.0271(13) 0.0257(12) 0.0335(15) -0.0035(11) -0.0050(11) -0.0024(10)

loop_
_atom_type_symbol
_atom_type_description
_atom_type_scat_dispersion_real
_atom_type_scat_dispersion_imag
_atom_type_scat_source
C C 0.0033 0.0016 'International Tables Vol C Tables 4.2.6.8 and 6.1.1.4'
H H 0.0000 0.0000 'International Tables Vol C Tables 4.2.6.8 and 6.1.1.4'
B B 0.0013 0.0007 'International Tables Vol C Tables 4.2.6.8 and 6.1.1.4'
P P 0.1023 0.0942 'International Tables Vol C Tables 4.2.6.8 and 6.1.1.4'
Ru Ru -1.2594 0.8363 'International Tables Vol C Tables 4.2.6.8 and 6.1.1.4'

loop_
_geom_angle_atom_site_label_1
_geom_angle_atom_site_label_2
_geom_angle_atom_site_label_3
_geom_angle
B0A RuA C10A 109.17(9)
B0A RuA C12A 130.37(9)
C10A RuA C12A 63.01(8)
B0A RuA C14A 141.48(9)
C10A RuA C14A 38.03(8)
C12A RuA C14A 62.77(8)
B0A RuA C11A 104.27(9)
C10A RuA C11A 37.28(8)
C12A RuA C11A 38.05(8)
C14A RuA C11A 62.90(8)
B0A RuA C13A 166.65(9)
C10A RuA C13A 62.74(8)
C12A RuA C13A 37.28(7)
C14A RuA C13A 37.26(8)
C11A RuA C13A 62.69(8)
B0A RuA P0A 91.85(7)
C10A RuA P0A 149.85(6)
C12A RuA P0A 118.97(6)
C14A RuA P0A 113.27(6)
C11A RuA P0A 156.93(6)
C13A RuA P0A 99.86(6)
B0A RuA H1AA 37.6(8)
C10A RuA H1AA 92.4(8)
C12A RuA H1AA 149.2(8)
C14A RuA H1AA 109.7(8)
C11A RuA H1AA 111.2(8)
C13A RuA H1AA 146.9(8)
P0A RuA H1AA 91.6(8)
B0A RuA H1BA 36.3(7)
C10A RuA H1BA 124.0(7)
C12A RuA H1BA 103.9(7)
C14A RuA H1BA 160.2(7)
C11A RuA H1BA 97.5(7)
C13A RuA H1BA 137.7(7)
P0A RuA H1BA 85.7(7)
H1AA RuA H1BA 73.7(10)
C21A P0A C27A 103.69(12)
C21A P0A C24A 100.74(12)
C27A P0A C24A 100.67(11)
C21A P0A RuA 116.52(8)
C27A P0A RuA 114.39(8)
C24A P0A RuA 118.41(8)
C11A C10A C14A 108.22(19)
C11A C10A C15A 125.7(2)
C14A C10A C15A 125.9(2)
C11A C10A RuA 71.78(12)
C14A C10A RuA 71.29(12)
C15A C10A RuA 126.86(16)
C10A C11A C12A 107.74(18)
C10A C11A C16A 126.7(2)
C12A C11A C16A 125.03(19)
C10A C11A RuA 70.95(12)
C12A C11A RuA 70.69(12)
C16A C11A RuA 130.23(15)
C13A C12A C11A 108.14(19)
C13A C12A C17A 127.1(2)
C11A C12A C17A 123.90(19)
C13A C12A RuA 72.78(12)
C11A C12A RuA 71.26(12)
C17A C12A RuA 130.11(15)
C12A C13A C14A 107.85(19)
C12A C13A C18A 126.0(2)
C14A C13A C18A 125.5(2)
C12A C13A RuA 69.94(12)
C14A C13A RuA 70.13(12)
C18A C13A RuA 132.35(16)
C13A C14A C10A 107.98(19)
C13A C14A C19A 125.9(2)
C10A C14A C19A 124.5(2)
C13A C14A RuA 72.60(13)
C10A C14A RuA 70.68(12)
C19A C14A RuA 133.51(17)
C22A C21A C23A 118.3(5)
C22A C21A P0A 120.5(4)
C23A C21A P0A 121.1(3)
C22C C21A C23C 120.2(7)
C22C C21A P0A 126.4(5)
C23C C21A P0A 112.2(4)
C26A C24A C25A 109.9(2)
C26A C24A P0A 113.96(18)
C25A C24A P0A 114.07(18)
C28A C27A C29A 109.5(2)
C28A C27A P0A 111.04(17)
C29A C27A P0A 111.95(17)
C36A C31A C32A 117.2(2)
C36A C31A B0A 121.3(2)
C32A C31A B0A 121.4(2)
C33A C32A C31A 120.3(2)
C33A C32A C37A 119.2(2)
C31A C32A C37A 120.4(2)
C34A C33A C32A 122.3(3)
C33A C34A C35A 117.6(2)
C33A C34A C38A 121.6(3)
C35A C34A C38A 120.8(3)
C34A C35A C36A 121.8(3)
C35A C36A C31A 120.6(2)
C35A C36A C39A 119.0(2)
C31A C36A C39A 120.3(2)
C31A B0A RuA 122.27(16)
C31A B0A H1AA 112.0(10)
RuA B0A H1AA 50.2(10)
C31A B0A H1BA 114.5(9)
RuA B0A H1BA 50.5(9)
H1AA B0A H1BA 100.1(13)
C31A B0A H1CA 113.6(11)
RuA B0A H1CA 124.1(11)
H1AA B0A H1CA 110.4(15)
H1BA B0A H1CA 105.2(15)
C10B RuB C11B 37.27(8)
C10B RuB B0B 107.56(9)
C11B RuB B0B 105.42(9)
C10B RuB C12B 63.08(8)
C11B RuB C12B 38.03(8)
B0B RuB C12B 133.27(9)
C10B RuB C14B 38.07(8)
C11B RuB C14B 62.93(8)
B0B RuB C14B 138.35(10)
C12B RuB C14B 62.93(8)
C10B RuB C13B 62.62(8)
C11B RuB C13B 62.51(8)
B0B RuB C13B 167.89(9)
C12B RuB C13B 37.28(8)
C14B RuB C13B 37.25(8)
C10B RuB P0B 152.19(6)
C11B RuB P0B 155.36(6)
B0B RuB P0B 91.40(7)
C12B RuB P0B 117.68(6)
C14B RuB P0B 115.13(6)
C13B RuB P0B 100.36(6)
C10B RuB H1AB 92.8(8)
C11B RuB H1AB 113.9(8)
B0B RuB H1AB 37.1(8)
C12B RuB H1AB 151.9(8)
C14B RuB H1AB 107.6(8)
C13B RuB H1AB 144.3(8)
P0B RuB H1AB 90.4(8)
C10B RuB H1BB 120.7(8)
C11B RuB H1BB 96.6(8)
B0B RuB H1BB 35.7(8)
C12B RuB H1BB 106.2(8)
C14B RuB H1BB 158.2(8)
C13B RuB H1BB 141.4(8)
P0B RuB H1BB 86.5(8)
H1AB RuB H1BB 72.5(11)
C21B P0B C27B 104.13(13)
C21B P0B C24B 100.08(11)
C27B P0B C24B 100.46(11)
C21B P0B RuB 116.48(9)
C27B P0B RuB 114.95(8)
C24B P0B RuB 118.25(8)
C11B C10B C14B 108.21(19)
C11B C10B C15B 125.9(2)
C14B C10B C15B 125.7(2)
C11B C10B RuB 71.57(12)
C14B C10B RuB 71.46(12)
C15B C10B RuB 126.86(16)
C10B C11B C12B 108.29(19)
C10B C11B C16B 126.0(2)
C12B C11B C16B 125.4(2)
C10B C11B RuB 71.16(12)
C12B C11B RuB 71.14(12)
C16B C11B RuB 128.41(15)
C13B C12B C11B 107.52(19)
C13B C12B C17B 126.9(2)
C11B C12B C17B 124.5(2)
C13B C12B RuB 72.64(12)
C11B C12B RuB 70.83(12)
C17B C12B RuB 130.98(16)
C12B C13B C14B 108.4(2)
C12B C13B C18B 125.6(2)
C14B C13B C18B 125.5(2)
C12B C13B RuB 70.09(12)
C14B C13B RuB 70.25(12)
C18B C13B RuB 131.53(17)
C13B C14B C10B 107.52(19)
C13B C14B C19B 126.9(2)
C10B C14B C19B 124.4(2)
C13B C14B RuB 72.50(13)
C10B C14B RuB 70.46(12)
C19B C14B RuB 132.03(17)
C22B C21B C23B 117.4(6)
C22B C21B P0B 121.6(5)
C23B C21B P0B 119.6(4)
C22D C21B C23D 121.1(5)
C22D C21B P0B 126.0(4)
C23D C21B P0B 112.9(3)
C26B C24B C25B 110.3(2)
C26B C24B P0B 115.09(18)
C25B C24B P0B 114.14(17)
C29B C27B C28B 109.0(2)
C29B C27B P0B 112.03(18)
C28B C27B P0B 110.79(18)
C32B C31B C36B 116.9(2)
C32B C31B B0B 121.1(2)
C36B C31B B0B 121.9(2)
C33B C32B C31B 120.8(2)
C33B C32B C37B 119.0(2)
C31B C32B C37B 120.1(2)
C34B C33B C32B 122.3(2)
C35B C34B C33B 117.1(2)
C35B C34B C38B 120.9(2)
C33B C34B C38B 121.9(3)
C34B C35B C36B 122.6(2)
C35B C36B C31B 120.2(2)
C35B C36B C39B 118.8(2)
C31B C36B C39B 121.0(2)
C31B B0B RuB 124.91(16)
C31B B0B H1AB 114.3(10)
RuB B0B H1AB 47.7(10)
C31B B0B H1BB 116.4(11)
RuB B0B H1BB 49.4(11)
H1AB B0B H1BB 96.7(15)
C31B B0B H1CB 112.8(11)
RuB B0B H1CB 122.3(11)
H1AB B0B H1CB 109.4(14)
H1BB B0B H1CB 105.8(15)

loop_
_geom_bond_atom_site_label_1
_geom_bond_atom_site_label_2
_geom_bond_distance
RuA B0A 2.201(3)
RuA C10A 2.203(2)
RuA C12A 2.206(2)
RuA C14A 2.211(2)
RuA C11A 2.214(2)
RuA C13A 2.244(2)
RuA P0A 2.3308(6)
RuA H1AA 1.69(2)
RuA H1BA 1.70(2)
P0A C21A 1.839(2)
P0A C27A 1.866(2)
P0A C24A 1.869(2)
C10A C11A 1.412(3)
C10A C14A 1.438(3)
C10A C15A 1.502(3)
C11A C12A 1.441(3)
C11A C16A 1.499(3)
C12A C13A 1.423(3)
C12A C17A 1.499(3)
C13A C14A 1.424(3)
C13A C18A 1.499(3)
C14A C19A 1.504(3)
C21A C22A 1.304(8)
C21A C23A 1.485(7)
C21A C22C 1.371(11)
C21A C23C 1.510(11)
C24A C26A 1.526(3)
C24A C25A 1.528(3)
C27A C28A 1.525(3)
C27A C29A 1.528(3)
C31A C36A 1.402(3)
C31A C32A 1.413(3)
C31A B0A 1.596(3)
C32A C33A 1.391(3)
C32A C37A 1.508(4)
C33A C34A 1.374(4)
C34A C35A 1.387(4)
C34A C38A 1.516(4)
C35A C36A 1.396(3)
C36A C39A 1.507(3)
B0A H1AA 1.35(2)
B0A H1BA 1.31(2)
B0A H1CA 1.13(2)
RuB C10B 2.198(2)
RuB C11B 2.203(2)
RuB B0B 2.206(3)
RuB C12B 2.207(2)
RuB C14B 2.211(2)
RuB C13B 2.241(2)
RuB P0B 2.3343(6)
RuB H1AB 1.64(2)
RuB H1BB 1.68(2)
P0B C21B 1.843(3)
P0B C27B 1.866(3)
P0B C24B 1.868(2)
C10B C11B 1.406(3)
C10B C14B 1.438(3)
C10B C15B 1.501(3)
C11B C12B 1.437(3)
C11B C16B 1.502(3)
C12B C13B 1.422(3)
C12B C17B 1.502(3)
C13B C14B 1.422(3)
C13B C18B 1.503(3)
C14B C19B 1.499(3)
C21B C22B 1.262(9)
C21B C23B 1.481(9)
C21B C22D 1.381(8)
C21B C23D 1.520(8)
C24B C26B 1.519(3)
C24B C25B 1.522(3)
C27B C29B 1.526(4)
C27B C28B 1.528(4)
C31B C32B 1.408(3)
C31B C36B 1.413(3)
C31B B0B 1.598(3)
C32B C33B 1.391(3)
C32B C37B 1.512(3)
C33B C34B 1.382(4)
C34B C35B 1.379(4)
C34B C38B 1.512(3)
C35B C36B 1.396(3)
C36B C39B 1.511(4)
B0B H1AB 1.34(2)
B0B H1BB 1.29(2)
B0B H1CB 1.14(2)

loop_
_geom_torsion_atom_site_label_1
_geom_torsion_atom_site_label_2
_geom_torsion_atom_site_label_3
_geom_torsion_atom_site_label_4
_geom_torsion
B0A RuA P0A C21A -152.58(12)
C10A RuA P0A C21A -17.36(16)
C12A RuA P0A C21A 68.08(12)
C14A RuA P0A C21A -2.58(12)
C11A RuA P0A C21A 72.60(17)
C13A RuA P0A C21A 33.86(12)
B0A RuA P0A C27A 86.31(11)
C10A RuA P0A C27A -138.46(14)
C12A RuA P0A C27A -53.03(11)
C14A RuA P0A C27A -123.69(11)
C11A RuA P0A C27A -48.51(17)
C13A RuA P0A C27A -87.25(10)
B0A RuA P0A C24A -32.14(12)
C10A RuA P0A C24A 103.08(15)
C12A RuA P0A C24A -171.48(11)
C14A RuA P0A C24A 117.86(12)
C11A RuA P0A C24A -166.96(17)
C13A RuA P0A C24A 154.30(11)
B0A RuA C10A C11A -88.51(14)
C12A RuA C10A C11A 37.82(12)
C14A RuA C10A C11A 117.32(18)
C13A RuA C10A C11A 79.92(13)
P0A RuA C10A C11A 139.68(12)
B0A RuA C10A C14A 154.17(13)
C12A RuA C10A C14A -79.50(13)
C11A RuA C10A C14A -117.32(18)
C13A RuA C10A C14A -37.40(12)
P0A RuA C10A C14A 22.36(19)
B0A RuA C10A C15A 32.9(2)
C12A RuA C10A C15A 159.2(2)
C14A RuA C10A C15A -121.3(3)
C11A RuA C10A C15A 121.4(3)
C13A RuA C10A C15A -158.7(2)
P0A RuA C10A C15A -98.9(2)
C14A C10A C11A C12A 0.9(2)
C15A C10A C11A C12A 175.8(2)
RuA C10A C11A C12A -61.45(14)
C14A C10A C11A C16A -171.1(2)
C15A C10A C11A C16A 3.8(4)
RuA C10A C11A C16A 126.5(2)
C14A C10A C11A RuA 62.36(15)
C15A C10A C11A RuA -122.8(2)
B0A RuA C11A C10A 103.03(14)
C12A RuA C11A C10A -117.56(18)
C14A RuA C11A C10A -37.94(13)
C13A RuA C11A C10A -80.04(14)
P0A RuA C11A C10A -123.98(15)
B0A RuA C11A C12A -139.41(13)
C10A RuA C11A C12A 117.56(18)
C14A RuA C11A C12A 79.62(13)
C13A RuA C11A C12A 37.52(12)
P0A RuA C11A C12A -6.4(2)
B0A RuA C11A C16A -19.4(2)
C10A RuA C11A C16A -122.4(3)
C12A RuA C11A C16A 120.0(2)
C14A RuA C11A C16A -160.4(2)
C13A RuA C11A C16A 157.5(2)
P0A RuA C11A C16A 113.6(2)
C10A C11A C12A C13A -2.3(2)
C16A C11A C12A C13A 169.9(2)
RuA C11A C12A C13A -63.89(15)
C10A C11A C12A C17A -172.1(2)
C16A C11A C12A C17A 0.1(3)
RuA C11A C12A C17A 126.3(2)
C10A C11A C12A RuA 61.62(14)
C16A C11A C12A RuA -126.2(2)
B0A RuA C12A C13A 172.56(14)
C10A RuA C12A C13A 79.65(14)
C14A RuA C12A C13A 36.71(13)
C11A RuA C12A C13A 116.70(18)
P0A RuA C12A C13A -66.17(14)
B0A RuA C12A C11A 55.86(16)
C10A RuA C12A C11A -37.05(12)
C14A RuA C12A C11A -79.99(13)
C13A RuA C12A C11A -116.70(18)
P0A RuA C12A C11A 177.13(10)
B0A RuA C12A C17A -63.1(2)
C10A RuA C12A C17A -156.0(2)
C14A RuA C12A C17A 161.0(2)
C11A RuA C12A C17A -119.0(2)
C13A RuA C12A C17A 124.3(3)
P0A RuA C12A C17A 58.2(2)
C11A C12A C13A C14A 2.7(2)
C17A C12A C13A C14A 172.2(2)
RuA C12A C13A C14A -60.16(15)
C11A C12A C13A C18A -168.7(2)
C17A C12A C13A C18A 0.7(4)
RuA C12A C13A C18A 128.4(2)
C11A C12A C13A RuA 62.90(14)
C17A C12A C13A RuA -127.7(2)
B0A RuA C13A C12A -25.3(4)
C10A RuA C13A C12A -80.45(14)
C14A RuA C13A C12A -118.61(19)
C11A RuA C13A C12A -38.29(13)
P0A RuA C13A C12A 125.68(12)
B0A RuA C13A C14A 93.3(4)
C10A RuA C13A C14A 38.17(13)
C12A RuA C13A C14A 118.61(19)
C11A RuA C13A C14A 80.32(14)
P0A RuA C13A C14A -115.70(12)
B0A RuA C13A C18A -146.2(4)
C10A RuA C13A C18A 158.6(2)
C12A RuA C13A C18A -120.9(3)
C14A RuA C13A C18A 120.5(3)
C11A RuA C13A C18A -159.2(2)
P0A RuA C13A C18A 4.8(2)
C12A C13A C14A C10A -2.2(2)
C18A C13A C14A C10A 169.3(2)
RuA C13A C14A C10A -62.22(15)
C12A C13A C14A C19A -168.4(2)
C18A C13A C14A C19A 3.1(4)
RuA C13A C14A C19A 131.6(2)
C12A C13A C14A RuA 60.03(15)
C18A C13A C14A RuA -128.5(2)
C11A C10A C14A C13A 0.8(2)
C15A C10A C14A C13A -174.1(2)
RuA C10A C14A C13A 63.46(15)
C11A C10A C14A C19A 167.2(2)
C15A C10A C14A C19A -7.7(4)
RuA C10A C14A C19A -130.1(2)
C11A C10A C14A RuA -62.67(15)
C15A C10A C14A RuA 122.5(2)
B0A RuA C14A C13A -158.27(15)
C10A RuA C14A C13A -116.91(18)
C12A RuA C14A C13A -36.73(12)
C11A RuA C14A C13A -79.72(13)
P0A RuA C14A C13A 75.09(13)
B0A RuA C14A C10A -41.4(2)
C12A RuA C14A C10A 80.18(13)
C11A RuA C14A C10A 37.19(12)
C13A RuA C14A C10A 116.91(18)
P0A RuA C14A C10A -168.00(11)
B0A RuA C14A C19A 78.3(3)
C10A RuA C14A C19A 119.7(3)
C12A RuA C14A C19A -160.1(3)
C11A RuA C14A C19A 156.9(3)
C13A RuA C14A C19A -123.4(3)
P0A RuA C14A C19A -48.3(3)
C27A P0A C21A C22A -177.3(5)
C24A P0A C21A C22A -73.4(5)
RuA P0A C21A C22A 56.0(5)
C27A P0A C21A C23A 5.0(4)
C24A P0A C21A C23A 108.9(4)
RuA P0A C21A C23A -121.7(3)
C27A P0A C21A C22C -11.6(6)
C24A P0A C21A C22C 92.3(6)
RuA P0A C21A C22C -138.2(6)
C27A P0A C21A C23C -178.8(5)
C24A P0A C21A C23C -74.9(5)
RuA P0A C21A C23C 54.6(5)
C21A P0A C24A C26A -51.4(2)
C27A P0A C24A C26A 54.9(2)
RuA P0A C24A C26A -179.67(17)
C21A P0A C24A C25A 75.9(2)
C27A P0A C24A C25A -177.7(2)
RuA P0A C24A C25A -52.3(2)
C21A P0A C27A C28A -79.12(19)
C24A P0A C27A C28A 176.94(18)
RuA P0A C27A C28A 48.84(19)
C21A P0A C27A C29A 158.17(18)
C24A P0A C27A C29A 54.2(2)
RuA P0A C27A C29A -73.87(19)
C36A C31A C32A C33A -3.6(3)
B0A C31A C32A C33A 179.3(2)
C36A C31A C32A C37A 173.4(2)
B0A C31A C32A C37A -3.7(3)
C31A C32A C33A C34A 0.7(4)
C37A C32A C33A C34A -176.3(2)
C32A C33A C34A C35A 1.9(4)
C32A C33A C34A C38A -179.4(2)
C33A C34A C35A C36A -1.6(4)
C38A C34A C35A C36A 179.7(2)
C34A C35A C36A C31A -1.4(4)
C34A C35A C36A C39A 176.5(2)
C32A C31A C36A C35A 3.9(3)
B0A C31A C36A C35A -179.0(2)
C32A C31A C36A C39A -173.9(2)
B0A C31A C36A C39A 3.2(3)
C36A C31A B0A RuA 88.8(2)
C32A C31A B0A RuA -94.2(2)
C10A RuA B0A C31A 25.2(2)
C12A RuA B0A C31A -45.2(2)
C14A RuA B0A C31A 50.8(3)
C11A RuA B0A C31A -13.4(2)
C13A RuA B0A C31A -25.3(5)
P0A RuA B0A C31A -176.76(18)
C10B RuB P0B C21B -17.08(17)
C11B RuB P0B C21B 75.31(17)
B0B RuB P0B C21B -150.97(12)
C12B RuB P0B C21B 67.11(12)
C14B RuB P0B C21B -4.14(13)
C13B RuB P0B C21B 31.96(12)
C10B RuB P0B C27B -139.25(15)
C11B RuB P0B C27B -46.86(17)
B0B RuB P0B C27B 86.86(12)
C12B RuB P0B C27B -55.06(12)
C14B RuB P0B C27B -126.31(11)
C13B RuB P0B C27B -90.22(11)
C10B RuB P0B C24B 102.24(15)
C11B RuB P0B C24B -165.37(16)
B0B RuB P0B C24B -31.65(11)
C12B RuB P0B C24B -173.57(11)
C14B RuB P0B C24B 115.19(11)
C13B RuB P0B C24B 151.28(11)
B0B RuB C10B C11B -92.56(14)
C12B RuB C10B C11B 37.66(13)
C14B RuB C10B C11B 117.33(18)
C13B RuB C10B C11B 79.75(14)
P0B RuB C10B C11B 136.53(13)
C11B RuB C10B C14B -117.33(18)
B0B RuB C10B C14B 150.12(13)
C12B RuB C10B C14B -79.67(14)
C13B RuB C10B C14B -37.57(12)
P0B RuB C10B C14B 19.2(2)
C11B RuB C10B C15B 121.5(3)
B0B RuB C10B C15B 29.0(2)
C12B RuB C10B C15B 159.2(2)
C14B RuB C10B C15B -121.2(3)
C13B RuB C10B C15B -158.7(2)
P0B RuB C10B C15B -102.0(2)
C14B C10B C11B C12B 0.7(2)
C15B C10B C11B C12B 175.6(2)
RuB C10B C11B C12B -61.81(15)
C14B C10B C11B C16B -173.2(2)
C15B C10B C11B C16B 1.7(4)
RuB C10B C11B C16B 124.3(2)
C14B C10B C11B RuB 62.46(15)
C15B C10B C11B RuB -122.6(2)
B0B RuB C11B C10B 98.88(14)
C12B RuB C11B C10B -117.83(18)
C14B RuB C11B C10B -37.97(13)
C13B RuB C11B C10B -80.08(14)
P0B RuB C11B C10B -129.66(14)
C10B RuB C11B C12B 117.83(18)
B0B RuB C11B C12B -143.28(13)
C14B RuB C11B C12B 79.86(14)
C13B RuB C11B C12B 37.75(13)
P0B RuB C11B C12B -11.8(2)
C10B RuB C11B C16B -121.4(3)
B0B RuB C11B C16B -22.5(2)
C12B RuB C11B C16B 120.8(3)
C14B RuB C11B C16B -159.4(2)
C13B RuB C11B C16B 158.5(2)
P0B RuB C11B C16B 108.9(2)
C10B C11B C12B C13B -2.0(2)
C16B C11B C12B C13B 171.9(2)
RuB C11B C12B C13B -63.83(15)
C10B C11B C12B C17B -171.1(2)
C16B C11B C12B C17B 2.9(3)
RuB C11B C12B C17B 127.1(2)
C10B C11B C12B RuB 61.82(15)
C16B C11B C12B RuB -124.2(2)
C10B RuB C12B C13B 79.37(14)
C11B RuB C12B C13B 116.27(19)
B0B RuB C12B C13B 168.61(14)
C14B RuB C12B C13B 36.42(13)
P0B RuB C12B C13B -69.26(14)
C10B RuB C12B C11B -36.91(12)
B0B RuB C12B C11B 52.33(18)
C14B RuB C12B C11B -79.85(14)
C13B RuB C12B C11B -116.27(19)
P0B RuB C12B C11B 174.46(10)
C10B RuB C12B C17B -156.4(3)
C11B RuB C12B C17B -119.5(3)
B0B RuB C12B C17B -67.2(3)
C14B RuB C12B C17B 160.6(3)
C13B RuB C12B C17B 124.2(3)
P0B RuB C12B C17B 54.9(2)
C11B C12B C13B C14B 2.6(2)
C17B C12B C13B C14B 171.3(2)
RuB C12B C13B C14B -60.05(15)
C11B C12B C13B C18B -169.9(2)
C17B C12B C13B C18B -1.2(4)
RuB C12B C13B C18B 127.4(2)
C11B C12B C13B RuB 62.65(15)
C17B C12B C13B RuB -128.6(2)
C10B RuB C13B C12B -80.72(14)
C11B RuB C13B C12B -38.52(13)
B0B RuB C13B C12B -43.3(5)
C14B RuB C13B C12B -119.12(19)
P0B RuB C13B C12B 122.66(12)
C10B RuB C13B C14B 38.41(13)
C11B RuB C13B C14B 80.61(14)
B0B RuB C13B C14B 75.8(5)
C12B RuB C13B C14B 119.12(19)
P0B RuB C13B C14B -118.22(12)
C10B RuB C13B C18B 158.8(3)
C11B RuB C13B C18B -159.0(3)
B0B RuB C13B C18B -163.7(4)
C12B RuB C13B C18B -120.4(3)
C14B RuB C13B C18B 120.4(3)
P0B RuB C13B C18B 2.2(2)
C12B C13B C14B C10B -2.2(2)
C18B C13B C14B C10B 170.3(2)
RuB C13B C14B C10B -62.15(15)
C12B C13B C14B C19B -170.2(2)
C18B C13B C14B C19B 2.3(4)
RuB C13B C14B C19B 129.9(2)
C12B C13B C14B RuB 59.95(15)
C18B C13B C14B RuB -127.5(2)
C11B C10B C14B C13B 0.9(2)
C15B C10B C14B C13B -174.0(2)
RuB C10B C14B C13B 63.48(15)
C11B C10B C14B C19B 169.3(2)
C15B C10B C14B C19B -5.6(4)
RuB C10B C14B C19B -128.2(2)
C11B C10B C14B RuB -62.53(15)
C15B C10B C14B RuB 122.6(2)
C10B RuB C14B C13B -116.54(18)
C11B RuB C14B C13B -79.38(14)
B0B RuB C14B C13B -162.17(14)
C12B RuB C14B C13B -36.45(13)
P0B RuB C14B C13B 73.22(13)
C11B RuB C14B C10B 37.17(12)
B0B RuB C14B C10B -45.63(18)
C12B RuB C14B C10B 80.09(13)
C13B RuB C14B C10B 116.54(18)
P0B RuB C14B C10B -170.24(10)
C10B RuB C14B C19B 119.2(3)
C11B RuB C14B C19B 156.3(3)
B0B RuB C14B C19B 73.5(3)
C12B RuB C14B C19B -160.8(3)
C13B RuB C14B C19B -124.3(3)
P0B RuB C14B C19B -51.1(3)
C27B P0B C21B C22B -178.2(5)
C24B P0B C21B C22B -74.6(5)
RuB P0B C21B C22B 54.1(5)
C27B P0B C21B C23B -12.0(4)
C24B P0B C21B C23B 91.5(4)
RuB P0B C21B C23B -139.7(4)
C27B P0B C21B C22D 5.1(5)
C24B P0B C21B C22D 108.7(5)
RuB P0B C21B C22D -122.6(4)
C27B P0B C21B C23D -177.8(4)
C24B P0B C21B C23D -74.2(4)
RuB P0B C21B C23D 54.6(4)
C21B P0B C24B C26B -54.2(2)
C27B P0B C24B C26B 52.4(2)
RuB P0B C24B C26B 178.28(17)
C21B P0B C24B C25B 74.8(2)
C27B P0B C24B C25B -178.60(19)
RuB P0B C24B C25B -52.7(2)
C21B P0B C27B C29B 161.20(19)
C24B P0B C27B C29B 57.9(2)
RuB P0B C27B C29B -70.2(2)
C21B P0B C27B C28B -76.9(2)
C24B P0B C27B C28B 179.79(19)
RuB P0B C27B C28B 51.7(2)
C36B C31B C32B C33B -2.4(3)
B0B C31B C32B C33B -178.2(2)
C36B C31B C32B C37B 175.5(2)
B0B C31B C32B C37B -0.2(3)
C31B C32B C33B C34B 0.7(4)
C37B C32B C33B C34B -177.3(2)
C32B C33B C34B C35B 0.8(4)
C32B C33B C34B C38B 179.6(2)
C33B C34B C35B C36B -0.6(4)
C38B C34B C35B C36B -179.4(2)
C34B C35B C36B C31B -1.2(3)
C34B C35B C36B C39B 177.0(2)
C32B C31B C36B C35B 2.7(3)
B0B C31B C36B C35B 178.4(2)
C32B C31B C36B C39B -175.6(2)
B0B C31B C36B C39B 0.2(3)
C32B C31B B0B RuB -94.1(2)
C36B C31B B0B RuB 90.3(3)
C10B RuB B0B C31B 21.8(2)
C11B RuB B0B C31B -17.1(2)
C12B RuB B0B C31B -47.5(3)
C14B RuB B0B C31B 49.3(3)
C13B RuB B0B C31B -12.7(6)
P0B RuB B0B C31B -178.85(19)
